data_7028803
loop_
_publ_author_name
'Yang, Song'
'Zhu, Xiancui'
'Zhou, Shuangliu'
'Wang, Shaowu'
'Feng, Zhijun'
'Wei, Yun'
'Miao, Hui'
'Guo, Liping'
'Wang, Fenhua'
'Zhang, Guangchao'
'Gu, Xiaoxia'
'Mu, Xiaolong'

_publ_section_title
;
 Synthesis, structure, and catalytic activity of novel trinuclear
 rare-earth metal amido complexes incorporating \m-\h(5):\h(1) bonding
 indolyl and \m3-oxo groups.
;
_journal_issue 6
_journal_name_full 'Dalton transactions (Cambridge, England : 2003)'
_journal_page_first 2521
_journal_page_last 2533
_journal_paper_doi 10.1039/c3dt51107c
_journal_volume 43
_journal_year 2014
_chemical_formula_sum 'C44 H68 Li N8 Si4 Yb'
_chemical_formula_weight 1001.40
_chemical_name_systematic
; 
 ? 
;
_space_group_IT_number 14
_symmetry_cell_setting monoclinic
_symmetry_space_group_name_Hall '-P 2yn'
_symmetry_space_group_name_H-M 'P 1 21/n 1'
_atom_sites_solution_hydrogens geom
_atom_sites_solution_primary direct
_atom_sites_solution_secondary difmap
_audit_creation_method SHELXL-97
_cell_angle_alpha 90.00
_cell_angle_beta 108.2260(10)
_cell_angle_gamma 90.00
_cell_formula_units_Z 4
_cell_length_a 20.7098(15)
_cell_length_b 12.4225(9)
_cell_length_c 22.7076(16)
_cell_measurement_reflns_used 9960
_cell_measurement_temperature 293(2)
_cell_measurement_theta_max 24.85
_cell_measurement_theta_min 2.29
_cell_volume 5548.8(7)
_computing_cell_refinement 'Bruker SMART'
_computing_data_collection 'Bruker SMART'
_computing_data_reduction 'Bruker SAINT'
_computing_molecular_graphics 'Bruker SHELXTL'
_computing_publication_material 'Bruker SHELXTL'
_computing_structure_refinement 'SHELXL-97 (Sheldrick, 1997)'
_computing_structure_solution 'SHELXS-97 (Sheldrick, 1990)'
_diffrn_ambient_temperature 293(2)
_diffrn_measured_fraction_theta_full 0.996
_diffrn_measured_fraction_theta_max 0.996
_diffrn_measurement_device_type 'CCD area detector'
_diffrn_measurement_method 'phi and omega scans'
_diffrn_radiation_monochromator graphite
_diffrn_radiation_source 'fine-focus sealed tube'
_diffrn_radiation_type MoK\a
_diffrn_radiation_wavelength 0.71073
_diffrn_reflns_av_R_equivalents 0.0441
_diffrn_reflns_av_sigmaI/netI 0.0488
_diffrn_reflns_limit_h_max 25
_diffrn_reflns_limit_h_min -25
_diffrn_reflns_limit_k_max 15
_diffrn_reflns_limit_k_min -14
_diffrn_reflns_limit_l_max 28
_diffrn_reflns_limit_l_min -28
_diffrn_reflns_number 43525
_diffrn_reflns_theta_full 26.50
_diffrn_reflns_theta_max 26.50
_diffrn_reflns_theta_min 1.60
_exptl_absorpt_coefficient_mu 1.806
_exptl_absorpt_correction_T_max 0.8125
_exptl_absorpt_correction_T_min 0.7734
_exptl_absorpt_correction_type none
_exptl_crystal_colour brown
_exptl_crystal_density_diffrn 1.199
_exptl_crystal_density_method 'not measured'
_exptl_crystal_description diamond
_exptl_crystal_F_000 2068
_exptl_crystal_size_max 0.15
_exptl_crystal_size_mid 0.14
_exptl_crystal_size_min 0.12
_platon_squeeze_details ' '
_refine_diff_density_max 0.951
_refine_diff_density_min -0.573
_refine_diff_density_rms 0.070
_refine_ls_extinction_method none
_refine_ls_goodness_of_fit_ref 0.957
_refine_ls_hydrogen_treatment constr
_refine_ls_matrix_type full
_refine_ls_number_parameters 534
_refine_ls_number_reflns 11465
_refine_ls_number_restraints 0
_refine_ls_restrained_S_all 0.957
_refine_ls_R_factor_all 0.0754
_refine_ls_R_factor_gt 0.0374
_refine_ls_shift/su_max 0.001
_refine_ls_shift/su_mean 0.000
_refine_ls_structure_factor_coef Fsqd
_refine_ls_weighting_details 'calc w=1/[\s^2^(Fo^2^)+(0.0464P)^2^+0.0000P] where P=(Fo^2^+2Fc^2^)/3'
_refine_ls_weighting_scheme calc
_refine_ls_wR_factor_gt 0.0849
_refine_ls_wR_factor_ref 0.0942
_reflns_number_gt 6845
_reflns_number_total 11465
_reflns_threshold_expression >2sigma(I)
_cod_data_source_file c3dt51107c.txt
_cod_data_source_block a
_cod_depositor_comments
;
The following automatic conversions were performed:

'_symmetry_cell_setting' value 'Monoclinic' changed to 'monoclinic'
according to
/usr/data/users/saulius/automatic-downloads/current/RSC/lib/dictionaries/cif_core.dic
dictionary named 'cif_core.dic' version 2.4.2 from 2011-04-26.

Automatic conversion script
Id: cif_fix_values 2281 2013-09-26 08:29:07Z andrius 
;
_cod_original_sg_symbol_H-M P2(1)/n
_cod_database_code 7028803

loop_
_symmetry_equiv_pos_as_xyz
'x, y, z'
'-x+1/2, y+1/2, -z+1/2'
'-x, -y, -z'
'x-1/2, -y-1/2, z-1/2'

loop_
_atom_site_label
_atom_site_type_symbol
_atom_site_fract_x
_atom_site_fract_y
_atom_site_fract_z
_atom_site_U_iso_or_equiv
_atom_site_adp_type
_atom_site_occupancy
_atom_site_symmetry_multiplicity
_atom_site_calc_flag
_atom_site_refinement_flags
Yb Yb 0.960304(8) 0.253196(14) 0.206575(8) 0.04610(7) Uani 1 1 d .
Si1 Si 1.02775(6) 0.37513(10) 0.34196(5) 0.0563(3) Uani 1 1 d .
Si2 Si 0.97973(7) 0.52716(10) 0.23603(7) 0.0643(4) Uani 1 1 d .
Si3 Si 0.82767(7) 0.17324(10) 0.24615(6) 0.0622(3) Uani 1 1 d .
Si4 Si 0.91644(7) -0.00835(10) 0.23084(7) 0.0703(4) Uani 1 1 d .
Li Li 1.1426(5) 0.2221(6) 0.0879(4) 0.071(2) Uani 1 1 d .
N1 N 0.91923(18) 0.2863(3) 0.10433(15) 0.0580(9) Uani 1 1 d .
N2 N 1.08991(18) 0.3219(3) 0.02062(16) 0.0559(9) Uani 1 1 d .
N3 N 1.2445(2) 0.4737(3) 0.0563(2) 0.0709(11) Uani 1 1 d .
N4 N 1.05460(17) 0.1861(3) 0.18930(16) 0.0560(9) Uani 1 1 d .
N5 N 1.17002(19) 0.0950(3) 0.04523(16) 0.0600(10) Uani 1 1 d .
N6 N 1.3197(2) 0.1367(3) -0.0033(2) 0.0795(12) Uani 1 1 d .
N7 N 0.98986(15) 0.3983(2) 0.26446(13) 0.0454(8) Uani 1 1 d .
N8 N 0.89832(15) 0.1262(2) 0.23057(15) 0.0493(8) Uani 1 1 d .
C1 C 0.9627(2) 0.3259(4) 0.0738(2) 0.0686(13) Uani 1 1 d .
H1A H 1.0067 0.3487 0.0946 0.082 Uiso 1 1 calc R
C2 C 0.9356(2) 0.3288(3) 0.01086(19) 0.0553(11) Uani 1 1 d .
C3 C 0.8681(2) 0.2918(3) -0.00110(19) 0.0480(10) Uani 1 1 d .
C4 C 0.8139(2) 0.2763(3) -0.0552(2) 0.0612(12) Uani 1 1 d .
H4A H 0.8186 0.2924 -0.0937 0.073 Uiso 1 1 calc R
C5 C 0.7538(3) 0.2374(4) -0.0512(2) 0.0732(14) Uani 1 1 d .
H5A H 0.7174 0.2280 -0.0872 0.088 Uiso 1 1 calc R
C6 C 0.7458(3) 0.2116(4) 0.0056(3) 0.0772(15) Uani 1 1 d .
H6A H 0.7041 0.1858 0.0070 0.093 Uiso 1 1 calc R
C7 C 0.7986(2) 0.2236(4) 0.0599(2) 0.0642(13) Uani 1 1 d .
H7A H 0.7937 0.2042 0.0978 0.077 Uiso 1 1 calc R
C8 C 0.8598(2) 0.2655(3) 0.0565(2) 0.0494(10) Uani 1 1 d .
C9 C 0.9680(2) 0.3585(4) -0.03696(19) 0.0661(12) Uani 1 1 d .
H9A H 0.9788 0.4347 -0.0328 0.079 Uiso 1 1 calc R
H9B H 0.9350 0.3478 -0.0776 0.079 Uiso 1 1 calc R
C10 C 1.0318(3) 0.2973(4) -0.0345(2) 0.0694(13) Uani 1 1 d .
H10A H 1.0224 0.2208 -0.0352 0.083 Uiso 1 1 calc R
H10B H 1.0441 0.3141 -0.0714 0.083 Uiso 1 1 calc R
C11 C 1.1305(2) 0.3958(3) 0.0140(2) 0.0591(11) Uani 1 1 d .
H11A H 1.1465 0.3768 -0.0210 0.071 Uiso 1 1 calc R
C12 C 1.1876(2) 0.4292(3) 0.0650(2) 0.0602(12) Uani 1 1 d .
C13 C 1.1971(3) 0.4254(4) 0.1274(2) 0.0759(14) Uani 1 1 d .
H13A H 1.1664 0.3998 0.1465 0.091 Uiso 1 1 calc R
C14 C 1.2622(3) 0.4674(5) 0.1570(3) 0.0976(19) Uani 1 1 d .
H14A H 1.2827 0.4744 0.1996 0.117 Uiso 1 1 calc R
C15 C 1.2895(3) 0.4959(4) 0.1123(3) 0.0921(18) Uani 1 1 d .
H15A H 1.3324 0.5259 0.1190 0.110 Uiso 1 1 calc R
C16 C 1.2569(3) 0.4883(4) -0.0027(3) 0.0936(18) Uani 1 1 d .
H16A H 1.2217 0.5324 -0.0293 0.140 Uiso 1 1 calc R
H16B H 1.2571 0.4195 -0.0218 0.140 Uiso 1 1 calc R
H16C H 1.3001 0.5228 0.0041 0.140 Uiso 1 1 calc R
C17 C 1.0470(2) 0.1048(4) 0.1463(2) 0.0670(13) Uani 1 1 d .
H17A H 1.0047 0.0788 0.1227 0.080 Uiso 1 1 calc R
C18 C 1.1060(2) 0.0660(3) 0.1411(2) 0.0595(11) Uani 1 1 d .
C19 C 1.1580(2) 0.1276(3) 0.18427(19) 0.0537(11) Uani 1 1 d .
C20 C 1.2289(2) 0.1306(4) 0.2011(2) 0.0720(13) Uani 1 1 d .
H20A H 1.2522 0.0832 0.1834 0.086 Uiso 1 1 calc R
C21 C 1.2637(3) 0.2049(5) 0.2444(3) 0.0882(17) Uani 1 1 d .
H21A H 1.3109 0.2070 0.2562 0.106 Uiso 1 1 calc R
C22 C 1.2295(3) 0.2763(4) 0.2705(2) 0.0811(16) Uani 1 1 d .
H22A H 1.2543 0.3264 0.2991 0.097 Uiso 1 1 calc R
C23 C 1.1591(2) 0.2756(4) 0.2555(2) 0.0625(12) Uani 1 1 d .
H23A H 1.1368 0.3240 0.2737 0.075 Uiso 1 1 calc R
C24 C 1.1234(2) 0.2010(3) 0.21276(19) 0.0514(10) Uani 1 1 d .
C25 C 1.1152(3) -0.0245(3) 0.0997(2) 0.0736(14) Uani 1 1 d .
H25A H 1.0783 -0.0754 0.0939 0.088 Uiso 1 1 calc R
H25B H 1.1573 -0.0620 0.1206 0.088 Uiso 1 1 calc R
C26 C 1.1172(2) 0.0124(4) 0.0363(2) 0.0679(13) Uani 1 1 d .
H26A H 1.1273 -0.0482 0.0137 0.081 Uiso 1 1 calc R
H26B H 1.0734 0.0417 0.0126 0.081 Uiso 1 1 calc R
C27 C 1.2183(2) 0.0771(4) 0.0224(2) 0.0618(12) Uani 1 1 d .
H27A H 1.2158 0.0158 -0.0017 0.074 Uiso 1 1 calc R
C28 C 1.2759(2) 0.1462(4) 0.0320(2) 0.0620(12) Uani 1 1 d .
C29 C 1.3039(3) 0.2234(3) 0.0760(3) 0.0737(14) Uani 1 1 d .
H29A H 1.2857 0.2472 0.1063 0.088 Uiso 1 1 calc R
C30 C 1.3630(3) 0.2595(4) 0.0677(3) 0.0886(17) Uani 1 1 d .
H30A H 1.3917 0.3120 0.0912 0.106 Uiso 1 1 calc R
C31 C 1.3722(3) 0.2058(5) 0.0198(3) 0.0941(18) Uani 1 1 d .
H31A H 1.4088 0.2145 0.0047 0.113 Uiso 1 1 calc R
C32 C 1.3120(3) 0.0656(5) -0.0560(3) 0.116(2) Uani 1 1 d .
H32A H 1.3509 0.0727 -0.0701 0.173 Uiso 1 1 calc R
H32B H 1.2717 0.0849 -0.0888 0.173 Uiso 1 1 calc R
H32C H 1.3084 -0.0075 -0.0437 0.173 Uiso 1 1 calc R
C33 C 1.1084(2) 0.4519(4) 0.3768(2) 0.0789(15) Uani 1 1 d .
H33A H 1.1269 0.4343 0.4200 0.118 Uiso 1 1 calc R
H33B H 1.0991 0.5277 0.3724 0.118 Uiso 1 1 calc R
H33C H 1.1406 0.4332 0.3559 0.118 Uiso 1 1 calc R
C34 C 0.9718(3) 0.4069(5) 0.3905(2) 0.0982(18) Uani 1 1 d .
H34A H 0.9926 0.3806 0.4318 0.147 Uiso 1 1 calc R
H34B H 0.9284 0.3729 0.3728 0.147 Uiso 1 1 calc R
H34C H 0.9658 0.4834 0.3916 0.147 Uiso 1 1 calc R
C35 C 1.0480(3) 0.2273(3) 0.3524(2) 0.0739(15) Uani 1 1 d .
H35A H 1.0787 0.2148 0.3933 0.111 Uiso 1 1 calc R
H35B H 1.0688 0.2042 0.3222 0.111 Uiso 1 1 calc R
H35C H 1.0068 0.1874 0.3470 0.111 Uiso 1 1 calc R
C36 C 0.9022(3) 0.5415(4) 0.1671(3) 0.0941(18) Uani 1 1 d .
H36A H 0.8989 0.6141 0.1521 0.141 Uiso 1 1 calc R
H36B H 0.8626 0.5246 0.1787 0.141 Uiso 1 1 calc R
H36C H 0.9051 0.4931 0.1351 0.141 Uiso 1 1 calc R
C37 C 0.9690(3) 0.6300(4) 0.2928(3) 0.112(2) Uani 1 1 d .
H37A H 0.9648 0.7002 0.2744 0.168 Uiso 1 1 calc R
H37B H 1.0079 0.6284 0.3294 0.168 Uiso 1 1 calc R
H37C H 0.9288 0.6139 0.3037 0.168 Uiso 1 1 calc R
C38 C 1.0530(3) 0.5696(5) 0.2109(3) 0.120(2) Uani 1 1 d .
H38A H 1.0470 0.6431 0.1971 0.179 Uiso 1 1 calc R
H38B H 1.0558 0.5244 0.1774 0.179 Uiso 1 1 calc R
H38C H 1.0942 0.5632 0.2450 0.179 Uiso 1 1 calc R
C39 C 0.8182(2) 0.3203(3) 0.2255(3) 0.0823(16) Uani 1 1 d .
H39C H 0.8568 0.3438 0.2139 0.124 Uiso 1 1 calc R
H39A H 0.8157 0.3610 0.2606 0.124 Uiso 1 1 calc R
H39B H 0.7775 0.3311 0.1914 0.124 Uiso 1 1 calc R
C40 C 0.7453(2) 0.1092(4) 0.1999(3) 0.0882(16) Uani 1 1 d .
H40A H 0.7178 0.0965 0.2263 0.132 Uiso 1 1 calc R
H40B H 0.7544 0.0420 0.1832 0.132 Uiso 1 1 calc R
H40C H 0.7216 0.1562 0.1667 0.132 Uiso 1 1 calc R
C41 C 0.8321(3) 0.1629(5) 0.3295(2) 0.107(2) Uani 1 1 d .
H41A H 0.7891 0.1386 0.3322 0.161 Uiso 1 1 calc R
H41B H 0.8425 0.2322 0.3488 0.161 Uiso 1 1 calc R
H41C H 0.8670 0.1125 0.3503 0.161 Uiso 1 1 calc R
C42 C 1.0076(3) -0.0369(4) 0.2706(3) 0.0971(18) Uani 1 1 d .
H42A H 1.0171 -0.1107 0.2639 0.146 Uiso 1 1 calc R
H42B H 1.0178 -0.0240 0.3143 0.146 Uiso 1 1 calc R
H42C H 1.0350 0.0093 0.2543 0.146 Uiso 1 1 calc R
C43 C 0.8949(3) -0.0616(5) 0.1501(3) 0.117(2) Uani 1 1 d .
H43A H 0.9204 -0.1261 0.1501 0.176 Uiso 1 1 calc R
H43B H 0.9059 -0.0086 0.1240 0.176 Uiso 1 1 calc R
H43C H 0.8471 -0.0775 0.1347 0.176 Uiso 1 1 calc R
C44 C 0.8673(3) -0.0930(4) 0.2708(4) 0.151(3) Uani 1 1 d .
H44A H 0.8797 -0.1672 0.2696 0.227 Uiso 1 1 calc R
H44B H 0.8195 -0.0847 0.2500 0.227 Uiso 1 1 calc R
H44C H 0.8777 -0.0702 0.3131 0.227 Uiso 1 1 calc R

loop_
_atom_site_aniso_label
_atom_site_aniso_U_11
_atom_site_aniso_U_22
_atom_site_aniso_U_33
_atom_site_aniso_U_23
_atom_site_aniso_U_13
_atom_site_aniso_U_12
Yb 0.04228(10) 0.05471(11) 0.04397(10) -0.00224(10) 0.01733(7) -0.00351(10)
Si1 0.0622(8) 0.0597(7) 0.0466(7) -0.0028(6) 0.0163(6) 0.0058(6)
Si2 0.0627(9) 0.0537(7) 0.0729(9) 0.0121(7) 0.0160(7) 0.0012(6)
Si3 0.0535(8) 0.0637(8) 0.0779(9) -0.0024(7) 0.0330(7) -0.0031(6)
Si4 0.0664(9) 0.0488(7) 0.1029(11) 0.0050(7) 0.0367(8) 0.0019(6)
Li 0.096(7) 0.061(5) 0.061(5) 0.011(4) 0.033(5) 0.011(4)
N1 0.051(2) 0.081(2) 0.040(2) 0.0004(17) 0.0118(17) -0.0129(18)
N2 0.055(2) 0.056(2) 0.059(2) 0.0013(18) 0.0214(19) -0.0025(18)
N3 0.070(3) 0.058(2) 0.078(3) 0.009(2) 0.014(2) -0.006(2)
N4 0.046(2) 0.069(2) 0.057(2) -0.0107(19) 0.0229(18) -0.0024(18)
N5 0.067(3) 0.060(2) 0.060(2) 0.0001(18) 0.029(2) 0.004(2)
N6 0.085(3) 0.084(3) 0.085(3) 0.004(2) 0.049(3) 0.000(3)
N7 0.0467(19) 0.0467(18) 0.0435(18) 0.0017(15) 0.0150(15) 0.0004(15)
N8 0.045(2) 0.0484(18) 0.060(2) 0.0037(16) 0.0237(17) -0.0010(15)
C1 0.052(3) 0.097(4) 0.055(3) 0.005(3) 0.014(2) -0.019(3)
C2 0.057(3) 0.061(3) 0.048(3) 0.008(2) 0.015(2) -0.002(2)
C3 0.049(3) 0.0418(19) 0.051(3) 0.0009(18) 0.011(2) -0.0006(18)
C4 0.060(3) 0.063(3) 0.055(3) 0.001(2) 0.009(2) -0.001(2)
C5 0.065(3) 0.078(3) 0.064(3) -0.006(3) 0.002(2) -0.019(3)
C6 0.057(3) 0.084(3) 0.085(4) 0.002(3) 0.015(3) -0.018(3)
C7 0.056(3) 0.072(3) 0.062(3) 0.002(2) 0.016(2) -0.011(2)
C8 0.045(2) 0.046(2) 0.055(3) -0.0026(19) 0.0121(19) -0.0009(19)
C9 0.060(3) 0.086(3) 0.052(3) 0.012(2) 0.016(2) -0.006(3)
C10 0.079(4) 0.075(3) 0.061(3) -0.001(3) 0.033(3) -0.013(3)
C11 0.063(3) 0.058(3) 0.062(3) 0.001(2) 0.028(3) 0.007(2)
C12 0.062(3) 0.047(2) 0.068(3) 0.004(2) 0.015(3) 0.003(2)
C13 0.086(4) 0.068(3) 0.073(4) -0.002(3) 0.024(3) 0.014(3)
C14 0.107(5) 0.080(4) 0.088(5) -0.016(3) 0.004(4) 0.011(4)
C15 0.073(4) 0.066(3) 0.119(5) -0.004(3) 0.003(4) -0.007(3)
C16 0.078(4) 0.091(4) 0.112(5) 0.017(4) 0.028(4) -0.015(3)
C17 0.062(3) 0.073(3) 0.071(3) -0.014(3) 0.030(3) -0.012(2)
C18 0.068(3) 0.055(3) 0.065(3) 0.001(2) 0.034(3) 0.000(2)
C19 0.058(3) 0.054(2) 0.053(3) 0.012(2) 0.024(2) 0.006(2)
C20 0.056(3) 0.093(4) 0.070(3) 0.010(3) 0.023(3) 0.023(3)
C21 0.044(3) 0.138(5) 0.074(4) 0.003(4) 0.007(3) 0.008(3)
C22 0.062(3) 0.118(4) 0.056(3) -0.009(3) 0.008(3) -0.013(3)
C23 0.059(3) 0.080(3) 0.049(3) -0.004(2) 0.016(2) 0.001(2)
C24 0.053(3) 0.057(2) 0.046(3) 0.010(2) 0.018(2) 0.002(2)
C25 0.089(4) 0.056(3) 0.089(4) -0.010(3) 0.048(3) -0.005(3)
C26 0.072(3) 0.066(3) 0.071(3) -0.016(2) 0.031(3) -0.006(3)
C27 0.074(3) 0.057(3) 0.060(3) -0.002(2) 0.029(3) 0.006(3)
C28 0.072(3) 0.060(3) 0.062(3) 0.009(2) 0.033(3) 0.013(2)
C29 0.079(4) 0.055(3) 0.088(4) -0.001(2) 0.027(3) 0.009(2)
C30 0.075(4) 0.078(4) 0.112(5) -0.014(3) 0.028(3) -0.009(3)
C31 0.085(4) 0.090(4) 0.120(5) 0.012(4) 0.050(4) -0.011(4)
C32 0.132(6) 0.139(5) 0.105(5) -0.026(4) 0.079(4) -0.028(5)
C33 0.069(3) 0.078(3) 0.071(3) -0.016(3) -0.005(3) 0.006(3)
C34 0.119(5) 0.126(5) 0.063(3) -0.010(3) 0.048(3) 0.007(4)
C35 0.085(4) 0.067(3) 0.060(3) 0.006(2) 0.009(3) 0.003(2)
C36 0.089(4) 0.079(3) 0.103(4) 0.035(3) 0.013(3) 0.007(3)
C37 0.128(5) 0.067(3) 0.124(5) -0.011(3) 0.014(4) 0.033(3)
C38 0.100(5) 0.118(5) 0.147(6) 0.050(4) 0.047(4) -0.020(4)
C39 0.054(3) 0.060(3) 0.142(5) -0.007(3) 0.045(3) 0.007(2)
C40 0.053(3) 0.088(4) 0.128(5) 0.004(3) 0.035(3) -0.011(3)
C41 0.103(5) 0.138(5) 0.105(5) -0.004(4) 0.068(4) -0.006(4)
C42 0.092(4) 0.063(3) 0.133(5) 0.014(3) 0.030(4) 0.024(3)
C43 0.113(5) 0.086(4) 0.149(6) -0.051(4) 0.035(4) -0.013(4)
C44 0.150(6) 0.070(4) 0.284(9) 0.069(5) 0.141(6) 0.019(4)

loop_
_atom_type_symbol
_atom_type_description
_atom_type_scat_dispersion_real
_atom_type_scat_dispersion_imag
_atom_type_scat_source
C C 0.0033 0.0016 'International Tables Vol C Tables 4.2.6.8 and 6.1.1.4'
H H 0.0000 0.0000 'International Tables Vol C Tables 4.2.6.8 and 6.1.1.4'
Li Li -0.0003 0.0001 'International Tables Vol C Tables 4.2.6.8 and 6.1.1.4'
N N 0.0061 0.0033 'International Tables Vol C Tables 4.2.6.8 and 6.1.1.4'
Si Si 0.0817 0.0704 'International Tables Vol C Tables 4.2.6.8 and 6.1.1.4'
Yb Yb -0.3850 5.5486 'International Tables Vol C Tables 4.2.6.8 and 6.1.1.4'

loop_
_geom_angle_atom_site_label_1
_geom_angle_atom_site_label_2
_geom_angle_atom_site_label_3
_geom_angle
N7 Yb N8 120.82(11)
N7 Yb N1 114.30(12)
N8 Yb N1 108.95(12)
N7 Yb N4 108.10(12)
N8 Yb N4 112.25(12)
N1 Yb N4 87.53(13)
N7 Yb C1 104.52(11)
N8 Yb C1 128.56(12)
N1 Yb C1 22.52(11)
N4 Yb C1 70.69(12)
N7 Yb C17 130.17(12)
N8 Yb C17 98.22(11)
N1 Yb C17 75.07(13)
N4 Yb C17 22.48(11)
C1 Yb C17 64.80(12)
N7 Yb Si3 100.58(8)
N8 Yb Si3 28.28(8)
N1 Yb Si3 104.97(9)
N4 Yb Si3 140.52(9)
C1 Yb Si3 127.46(9)
C17 Yb Si3 125.13(8)
N7 Yb Si1 27.79(8)
N8 Yb Si1 101.91(8)
N1 Yb Si1 141.94(9)
N4 Yb Si1 101.09(9)
C1 Yb Si1 128.70(9)
C17 Yb Si1 122.34(9)
Si3 Yb Si1 91.73(3)
N7 Yb Si4 135.29(8)
N8 Yb Si4 24.30(8)
N1 Yb Si4 107.63(9)
N4 Yb Si4 88.02(9)
C1 Yb Si4 120.18(9)
C17 Yb Si4 74.65(8)
Si3 Yb Si4 52.56(3)
Si1 Yb Si4 109.64(3)
N7 Yb Si2 24.15(8)
N8 Yb Si2 134.05(8)
N1 Yb Si2 90.17(10)
N4 Yb Si2 109.89(9)
C1 Yb Si2 82.41(9)
C17 Yb Si2 127.39(8)
Si3 Yb Si2 107.41(3)
Si1 Yb Si2 51.93(3)
Si4 Yb Si2 155.55(4)
N7 Si1 C33 114.24(19)
N7 Si1 C34 113.6(2)
C33 Si1 C34 106.2(2)
N7 Si1 C35 107.82(19)
C33 Si1 C35 108.1(2)
C34 Si1 C35 106.6(2)
N7 Si1 Yb 36.84(10)
C33 Si1 Yb 133.33(17)
C34 Si1 Yb 118.84(18)
C35 Si1 Yb 71.58(15)
N7 Si2 C38 111.4(2)
N7 Si2 C36 112.1(2)
C38 Si2 C36 106.7(3)
N7 Si2 C37 113.8(2)
C38 Si2 C37 107.6(3)
C36 Si2 C37 104.8(3)
N7 Si2 Yb 31.71(10)
C38 Si2 Yb 106.0(2)
C36 Si2 Yb 85.09(17)
C37 Si2 Yb 140.3(2)
N8 Si3 C41 114.3(2)
N8 Si3 C40 115.2(2)
C41 Si3 C40 106.6(3)
N8 Si3 C39 107.97(18)
C41 Si3 C39 106.7(3)
C40 Si3 C39 105.5(2)
N8 Si3 Yb 37.64(10)
C41 Si3 Yb 120.97(19)
C40 Si3 Yb 131.59(17)
C39 Si3 Yb 70.73(14)
N8 Si4 C42 112.1(2)
N8 Si4 C43 110.9(2)
C42 Si4 C43 107.8(3)
N8 Si4 C44 113.3(2)
C42 Si4 C44 106.3(3)
C43 Si4 C44 106.0(3)
N8 Si4 Yb 32.01(11)
C42 Si4 Yb 88.80(17)
C43 Si4 Yb 99.8(2)
C44 Si4 Yb 144.0(2)
N2 Li N5 106.6(4)
N2 Li C19 151.3(5)
N5 Li C19 94.4(3)
N2 Li C18 131.8(5)
N5 Li C18 78.5(3)
C19 Li C18 33.58(16)
N2 Li C11 26.92(16)
N5 Li C11 108.2(3)
C19 Li C11 155.9(4)
C18 Li C11 158.3(4)
C1 N1 C8 103.3(3)
C1 N1 Yb 119.1(3)
C8 N1 Yb 137.0(3)
C11 N2 C10 116.0(4)
C11 N2 Li 108.1(4)
C10 N2 Li 128.7(4)
C15 N3 C12 108.7(5)
C15 N3 C16 125.0(5)
C12 N3 C16 126.2(4)
C24 N4 C17 104.4(4)
C24 N4 Yb 137.0(3)
C17 N4 Yb 118.6(3)
C27 N5 C26 117.7(4)
C27 N5 Li 134.4(4)
C26 N5 Li 107.7(4)
C31 N6 C28 108.2(5)
C31 N6 C32 124.7(5)
C28 N6 C32 127.1(5)
Si1 N7 Si2 120.45(18)
Si1 N7 Yb 115.36(15)
Si2 N7 Yb 124.14(16)
Si3 N8 Si4 122.18(18)
Si3 N8 Yb 114.08(15)
Si4 N8 Yb 123.69(17)
C2 C1 N1 114.6(4)
C2 C1 Yb 152.1(3)
N1 C1 Yb 38.38(19)
C2 C1 H1A 122.7
N1 C1 H1A 122.7
Yb C1 H1A 84.7
C1 C2 C3 104.5(4)
C1 C2 C9 129.8(4)
C3 C2 C9 125.7(4)
C4 C3 C8 119.2(4)
C4 C3 C2 133.5(4)
C8 C3 C2 107.3(4)
C5 C4 C3 119.3(4)
C5 C4 H4A 120.4
C3 C4 H4A 120.4
C4 C5 C6 121.4(5)
C4 C5 H5A 119.3
C6 C5 H5A 119.3
C7 C6 C5 120.9(5)
C7 C6 H6A 119.6
C5 C6 H6A 119.6
C6 C7 C8 118.3(5)
C6 C7 H7A 120.9
C8 C7 H7A 120.9
N1 C8 C7 128.7(4)
N1 C8 C3 110.3(4)
C7 C8 C3 120.9(4)
C2 C9 C10 115.9(4)
C2 C9 H9A 108.3
C10 C9 H9A 108.3
C2 C9 H9B 108.3
C10 C9 H9B 108.3
H9A C9 H9B 107.4
N2 C10 C9 113.5(4)
N2 C10 H10A 108.9
C9 C10 H10A 108.9
N2 C10 H10B 108.9
C9 C10 H10B 108.9
H10A C10 H10B 107.7
N2 C11 C12 121.1(4)
N2 C11 Li 45.0(3)
C12 C11 Li 80.5(3)
N2 C11 H11A 108.8
C12 C11 H11A 108.8
Li C11 H11A 108.8
N3 C12 C13 108.2(5)
N3 C12 C11 122.0(5)
C13 C12 C11 129.8(5)
C12 C13 C14 106.7(5)
C12 C13 H13A 126.6
C14 C13 H13A 126.6
C15 C14 C13 107.5(6)
C15 C14 H14A 126.3
C13 C14 H14A 126.3
N3 C15 C14 108.9(6)
N3 C15 H15A 125.5
C14 C15 H15A 125.5
N3 C16 H16A 109.5
N3 C16 H16B 109.5
H16A C16 H16B 109.5
N3 C16 H16C 109.5
H16A C16 H16C 109.5
H16B C16 H16C 109.5
C18 C17 N4 114.6(4)
C18 C17 Yb 153.5(3)
N4 C17 Yb 39.0(2)
C18 C17 H17A 122.7
N4 C17 H17A 122.7
Yb C17 H17A 83.8
C17 C18 C19 104.9(4)
C17 C18 C25 127.6(4)
C19 C18 C25 127.5(4)
C17 C18 Li 100.5(4)
C19 C18 Li 69.0(3)
C25 C18 Li 99.1(3)
C20 C19 C18 134.7(4)
C20 C19 C24 119.4(4)
C18 C19 C24 105.9(4)
C20 C19 Li 93.7(4)
C18 C19 Li 77.4(3)
C24 C19 Li 99.0(3)
C21 C20 C19 119.0(5)
C21 C20 H20A 120.5
C19 C20 H20A 120.5
C20 C21 C22 120.9(5)
C20 C21 H21A 119.5
C22 C21 H21A 119.5
C21 C22 C23 122.1(5)
C21 C22 H22A 119.0
C23 C22 H22A 119.0
C24 C23 C22 117.9(4)
C24 C23 H23A 121.1
C22 C23 H23A 121.1
N4 C24 C23 128.9(4)
N4 C24 C19 110.2(4)
C23 C24 C19 120.8(4)
C18 C25 C26 114.1(4)
C18 C25 H25A 108.7
C26 C25 H25A 108.7
C18 C25 H25B 108.7
C26 C25 H25B 108.7
H25A C25 H25B 107.6
N5 C26 C25 108.7(4)
N5 C26 H26A 110.0
C25 C26 H26A 110.0
N5 C26 H26B 110.0
C25 C26 H26B 110.0
H26A C26 H26B 108.3
N5 C27 C28 123.7(4)
N5 C27 H27A 118.2
C28 C27 H27A 118.2
C29 C28 N6 106.0(5)
C29 C28 C27 132.1(5)
N6 C28 C27 121.7(5)
C30 C29 C28 108.6(5)
C30 C29 H29A 125.7
C28 C29 H29A 125.7
C31 C30 C29 107.9(5)
C31 C30 H30A 126.0
C29 C30 H30A 126.0
C30 C31 N6 109.2(5)
C30 C31 H31A 125.4
N6 C31 H31A 125.4
N6 C32 H32A 109.5
N6 C32 H32B 109.5
H32A C32 H32B 109.5
N6 C32 H32C 109.5
H32A C32 H32C 109.5
H32B C32 H32C 109.5
Si1 C33 H33A 109.5
Si1 C33 H33B 109.5
H33A C33 H33B 109.5
Si1 C33 H33C 109.5
H33A C33 H33C 109.5
H33B C33 H33C 109.5
Si1 C34 H34A 109.5
Si1 C34 H34B 109.5
H34A C34 H34B 109.5
Si1 C34 H34C 109.5
H34A C34 H34C 109.5
H34B C34 H34C 109.5
Si1 C35 H35A 109.5
Si1 C35 H35B 109.5
H35A C35 H35B 109.5
Si1 C35 H35C 109.5
H35A C35 H35C 109.5
H35B C35 H35C 109.5
Si2 C36 H36A 109.5
Si2 C36 H36B 109.5
H36A C36 H36B 109.5
Si2 C36 H36C 109.5
H36A C36 H36C 109.5
H36B C36 H36C 109.5
Si2 C37 H37A 109.5
Si2 C37 H37B 109.5
H37A C37 H37B 109.5
Si2 C37 H37C 109.5
H37A C37 H37C 109.5
H37B C37 H37C 109.5
Si2 C38 H38A 109.5
Si2 C38 H38B 109.5
H38A C38 H38B 109.5
Si2 C38 H38C 109.5
H38A C38 H38C 109.5
H38B C38 H38C 109.5
Si3 C39 H39C 109.5
Si3 C39 H39A 109.5
H39C C39 H39A 109.5
Si3 C39 H39B 109.5
H39C C39 H39B 109.5
H39A C39 H39B 109.5
Si3 C40 H40A 109.5
Si3 C40 H40B 109.5
H40A C40 H40B 109.5
Si3 C40 H40C 109.5
H40A C40 H40C 109.5
H40B C40 H40C 109.5
Si3 C41 H41A 109.5
Si3 C41 H41B 109.5
H41A C41 H41B 109.5
Si3 C41 H41C 109.5
H41A C41 H41C 109.5
H41B C41 H41C 109.5
Si4 C42 H42A 109.5
Si4 C42 H42B 109.5
H42A C42 H42B 109.5
Si4 C42 H42C 109.5
H42A C42 H42C 109.5
H42B C42 H42C 109.5
Si4 C43 H43A 109.5
Si4 C43 H43B 109.5
H43A C43 H43B 109.5
Si4 C43 H43C 109.5
H43A C43 H43C 109.5
H43B C43 H43C 109.5
Si4 C44 H44A 109.5
Si4 C44 H44B 109.5
H44A C44 H44B 109.5
Si4 C44 H44C 109.5
H44A C44 H44C 109.5
H44B C44 H44C 109.5

loop_
_geom_bond_atom_site_label_1
_geom_bond_atom_site_label_2
_geom_bond_distance
Yb N7 2.202(3)
Yb N8 2.207(3)
Yb N1 2.247(3)
Yb N4 2.268(3)
Yb C1 3.162(4)
Yb C17 3.168(5)
Yb Si3 3.2990(13)
Yb Si1 3.3182(12)
Yb Si4 3.4638(13)
Yb Si2 3.4674(13)
Si1 N7 1.712(3)
Si1 C33 1.871(5)
Si1 C34 1.873(5)
Si1 C35 1.882(4)
Si2 N7 1.714(3)
Si2 C38 1.858(6)
Si2 C36 1.868(5)
Si2 C37 1.877(5)
Si3 N8 1.712(3)
Si3 C41 1.871(5)
Si3 C40 1.878(5)
Si3 C39 1.881(5)
Si4 N8 1.713(3)
Si4 C42 1.854(5)
Si4 C43 1.867(6)
Si4 C44 1.881(5)
Li N2 2.005(9)
Li N5 2.024(8)
Li C19 2.415(9)
Li C18 2.524(9)
Li C11 2.697(8)
N1 C1 1.386(5)
N1 C8 1.387(5)
N2 C11 1.285(5)
N2 C10 1.473(5)
N3 C15 1.349(6)
N3 C12 1.369(6)
N3 C16 1.453(6)
N4 C24 1.370(5)
N4 C17 1.379(5)
N5 C27 1.282(5)
N5 C26 1.467(5)
N6 C31 1.356(6)
N6 C28 1.388(5)
N6 C32 1.455(6)
C1 C2 1.363(5)
C1 H1A 0.9300
C2 C3 1.415(5)
C2 C9 1.490(5)
C3 C4 1.395(6)
C3 C8 1.410(6)
C4 C5 1.365(7)
C4 H4A 0.9300
C5 C6 1.388(7)
C5 H5A 0.9300
C6 C7 1.377(6)
C6 H6A 0.9300
C7 C8 1.394(6)
C7 H7A 0.9300
C9 C10 1.510(6)
C9 H9A 0.9700
C9 H9B 0.9700
C10 H10A 0.9700
C10 H10B 0.9700
C11 C12 1.434(6)
C11 H11A 0.9800
C12 C13 1.370(6)
C13 C14 1.406(7)
C13 H13A 0.9300
C14 C15 1.357(8)
C14 H14A 0.9300
C15 H15A 0.9300
C16 H16A 0.9600
C16 H16B 0.9600
C16 H16C 0.9600
C17 C18 1.353(6)
C17 H17A 0.9300
C18 C19 1.431(6)
C18 C25 1.515(6)
C19 C20 1.396(6)
C19 C24 1.432(5)
C20 C21 1.376(7)
C20 H20A 0.9300
C21 C22 1.379(7)
C21 H21A 0.9300
C22 C23 1.388(6)
C22 H22A 0.9300
C23 C24 1.378(6)
C23 H23A 0.9300
C25 C26 1.523(6)
C25 H25A 0.9700
C25 H25B 0.9700
C26 H26A 0.9700
C26 H26B 0.9700
C27 C28 1.430(6)
C27 H27A 0.9300
C28 C29 1.376(6)
C29 C30 1.371(7)
C29 H29A 0.9300
C30 C31 1.340(8)
C30 H30A 0.9300
C31 H31A 0.9300
C32 H32A 0.9600
C32 H32B 0.9600
C32 H32C 0.9600
C33 H33A 0.9600
C33 H33B 0.9600
C33 H33C 0.9600
C34 H34A 0.9600
C34 H34B 0.9600
C34 H34C 0.9600
C35 H35A 0.9600
C35 H35B 0.9600
C35 H35C 0.9600
C36 H36A 0.9600
C36 H36B 0.9600
C36 H36C 0.9600
C37 H37A 0.9600
C37 H37B 0.9600
C37 H37C 0.9600
C38 H38A 0.9600
C38 H38B 0.9600
C38 H38C 0.9600
C39 H39C 0.9600
C39 H39A 0.9600
C39 H39B 0.9600
C40 H40A 0.9600
C40 H40B 0.9600
C40 H40C 0.9600
C41 H41A 0.9600
C41 H41B 0.9600
C41 H41C 0.9600
C42 H42A 0.9600
C42 H42B 0.9600
C42 H42C 0.9600
C43 H43A 0.9600
C43 H43B 0.9600
C43 H43C 0.9600
C44 H44A 0.9600
C44 H44B 0.9600
C44 H44C 0.9600

loop_
_geom_torsion_atom_site_label_1
_geom_torsion_atom_site_label_2
_geom_torsion_atom_site_label_3
_geom_torsion_atom_site_label_4
_geom_torsion
N8 Yb Si1 N7 -136.29(19)
N1 Yb Si1 N7 7.6(2)
N4 Yb Si1 N7 107.9(2)
C1 Yb Si1 N7 33.8(2)
C17 Yb Si1 N7 115.9(2)
Si3 Yb Si1 N7 -109.68(18)
Si4 Yb Si1 N7 -160.26(17)
Si2 Yb Si1 N7 1.22(17)
N7 Yb Si1 C33 -71.5(3)
N8 Yb Si1 C33 152.2(2)
N1 Yb Si1 C33 -63.9(3)
N4 Yb Si1 C33 36.4(2)
C1 Yb Si1 C33 -37.6(2)
C17 Yb Si1 C33 44.4(2)
Si3 Yb Si1 C33 178.9(2)
Si4 Yb Si1 C33 128.3(2)
Si2 Yb Si1 C33 -70.2(2)
N7 Yb Si1 C34 91.5(3)
N8 Yb Si1 C34 -44.8(2)
N1 Yb Si1 C34 99.1(3)
N4 Yb Si1 C34 -160.6(2)
C1 Yb Si1 C34 125.4(2)
C17 Yb Si1 C34 -152.6(2)
Si3 Yb Si1 C34 -18.1(2)
Si4 Yb Si1 C34 -68.7(2)
Si2 Yb Si1 C34 92.8(2)
N7 Yb Si1 C35 -169.2(3)
N8 Yb Si1 C35 54.5(2)
N1 Yb Si1 C35 -161.7(2)
N4 Yb Si1 C35 -61.4(2)
C1 Yb Si1 C35 -135.4(2)
C17 Yb Si1 C35 -53.4(2)
Si3 Yb Si1 C35 81.09(19)
Si4 Yb Si1 C35 30.51(19)
Si2 Yb Si1 C35 -168.02(19)
N8 Yb Si2 N7 65.5(2)
N1 Yb Si2 N7 -177.5(2)
N4 Yb Si2 N7 -90.0(2)
C1 Yb Si2 N7 -156.3(2)
C17 Yb Si2 N7 -106.3(2)
Si3 Yb Si2 N7 76.8(2)
Si1 Yb Si2 N7 -1.4(2)
Si4 Yb Si2 N7 44.9(2)
N7 Yb Si2 C38 105.0(3)
N8 Yb Si2 C38 170.4(2)
N1 Yb Si2 C38 -72.5(2)
N4 Yb Si2 C38 14.9(2)
C1 Yb Si2 C38 -51.3(2)
C17 Yb Si2 C38 -1.3(2)
Si3 Yb Si2 C38 -178.3(2)
Si1 Yb Si2 C38 103.6(2)
Si4 Yb Si2 C38 149.9(2)
N7 Yb Si2 C36 -149.1(3)
N8 Yb Si2 C36 -83.6(2)
N1 Yb Si2 C36 33.4(2)
N4 Yb Si2 C36 120.9(2)
C1 Yb Si2 C36 54.6(2)
C17 Yb Si2 C36 104.7(2)
Si3 Yb Si2 C36 -72.32(19)
Si1 Yb Si2 C36 -150.5(2)
Si4 Yb Si2 C36 -104.2(2)
N7 Yb Si2 C37 -41.8(3)
N8 Yb Si2 C37 23.7(3)
N1 Yb Si2 C37 140.7(3)
N4 Yb Si2 C37 -131.8(3)
C1 Yb Si2 C37 161.9(3)
C17 Yb Si2 C37 -148.0(3)
Si3 Yb Si2 C37 35.0(3)
Si1 Yb Si2 C37 -43.2(3)
Si4 Yb Si2 C37 3.1(3)
N7 Yb Si3 N8 -138.84(19)
N1 Yb Si3 N8 102.3(2)
N4 Yb Si3 N8 -2.5(2)
C1 Yb Si3 N8 103.5(2)
C17 Yb Si3 N8 20.2(2)
Si1 Yb Si3 N8 -112.31(18)
Si4 Yb Si3 N8 1.30(18)
Si2 Yb Si3 N8 -162.74(18)
N7 Yb Si3 C41 -48.5(2)
N8 Yb Si3 C41 90.4(3)
N1 Yb Si3 C41 -167.4(3)
N4 Yb Si3 C41 87.9(3)
C1 Yb Si3 C41 -166.2(3)
C17 Yb Si3 C41 110.6(3)
Si1 Yb Si3 C41 -21.9(2)
Si4 Yb Si3 C41 91.7(2)
Si2 Yb Si3 C41 -72.4(2)
N7 Yb Si3 C40 143.8(2)
N8 Yb Si3 C40 -77.4(3)
N1 Yb Si3 C40 24.9(2)
N4 Yb Si3 C40 -79.8(3)
C1 Yb Si3 C40 26.1(2)
C17 Yb Si3 C40 -57.2(2)
Si1 Yb Si3 C40 170.3(2)
Si4 Yb Si3 C40 -76.1(2)
Si2 Yb Si3 C40 119.9(2)
N7 Yb Si3 C39 49.89(19)
N8 Yb Si3 C39 -171.3(3)
N1 Yb Si3 C39 -69.0(2)
N4 Yb Si3 C39 -173.7(2)
C1 Yb Si3 C39 -67.8(2)
C17 Yb Si3 C39 -151.1(2)
Si1 Yb Si3 C39 76.42(18)
Si4 Yb Si3 C39 -169.98(18)
Si2 Yb Si3 C39 25.99(18)
N7 Yb Si4 N8 62.1(2)
N1 Yb Si4 N8 -97.1(2)
N4 Yb Si4 N8 176.1(2)
C1 Yb Si4 N8 -117.6(2)
C17 Yb Si4 N8 -165.6(2)
Si3 Yb Si4 N8 -1.5(2)
Si1 Yb Si4 N8 75.0(2)
Si2 Yb Si4 N8 37.9(2)
N7 Yb Si4 C42 -76.0(2)
N8 Yb Si4 C42 -138.1(3)
N1 Yb Si4 C42 124.8(2)
N4 Yb Si4 C42 38.0(2)
C1 Yb Si4 C42 104.2(2)
C17 Yb Si4 C42 56.3(2)
Si3 Yb Si4 C42 -139.6(2)
Si1 Yb Si4 C42 -63.1(2)
Si2 Yb Si4 C42 -100.3(2)
N7 Yb Si4 C43 176.2(2)
N8 Yb Si4 C43 114.1(3)
N1 Yb Si4 C43 16.9(2)
N4 Yb Si4 C43 -69.8(2)
C1 Yb Si4 C43 -3.6(2)
C17 Yb Si4 C43 -51.5(2)
Si3 Yb Si4 C43 112.6(2)
Si1 Yb Si4 C43 -170.9(2)
Si2 Yb Si4 C43 151.9(2)
N7 Yb Si4 C44 40.6(5)
N8 Yb Si4 C44 -21.5(5)
N1 Yb Si4 C44 -118.6(4)
N4 Yb Si4 C44 154.6(4)
C1 Yb Si4 C44 -139.2(4)
C17 Yb Si4 C44 172.9(4)
Si3 Yb Si4 C44 -23.0(4)
Si1 Yb Si4 C44 53.5(4)
Si2 Yb Si4 C44 16.3(5)
N7 Yb N1 C1 68.2(4)
N8 Yb N1 C1 -153.2(3)
N4 Yb N1 C1 -40.5(3)
C17 Yb N1 C1 -59.5(3)
Si3 Yb N1 C1 177.5(3)
Si1 Yb N1 C1 64.4(4)
Si4 Yb N1 C1 -127.7(3)
Si2 Yb N1 C1 69.4(3)
N7 Yb N1 C8 -122.3(4)
N8 Yb N1 C8 16.3(4)
N4 Yb N1 C8 129.0(4)
C1 Yb N1 C8 169.5(7)
C17 Yb N1 C8 110.0(4)
Si3 Yb N1 C8 -13.0(4)
Si1 Yb N1 C8 -126.1(4)
Si4 Yb N1 C8 41.8(4)
Si2 Yb N1 C8 -121.1(4)
N5 Li N2 C11 -97.6(5)
C19 Li N2 C11 127.1(9)
C18 Li N2 C11 173.1(5)
N5 Li N2 C10 51.0(6)
C19 Li N2 C10 -84.3(10)
C18 Li N2 C10 -38.2(7)
C11 Li N2 C10 148.7(6)
N7 Yb N4 C24 13.3(4)
N8 Yb N4 C24 -122.5(4)
N1 Yb N4 C24 128.1(4)
C1 Yb N4 C24 112.8(4)
C17 Yb N4 C24 -176.7(6)
Si3 Yb N4 C24 -121.2(4)
Si1 Yb N4 C24 -14.6(4)
Si4 Yb N4 C24 -124.2(4)
Si2 Yb N4 C24 38.8(4)
N7 Yb N4 C17 -170.0(3)
N8 Yb N4 C17 54.2(3)
N1 Yb N4 C17 -55.3(3)
C1 Yb N4 C17 -70.5(3)
Si3 Yb N4 C17 55.5(4)
Si1 Yb N4 C17 162.1(3)
Si4 Yb N4 C17 52.5(3)
Si2 Yb N4 C17 -144.5(3)
N2 Li N5 C27 82.3(7)
C19 Li N5 C27 -117.6(5)
C18 Li N5 C27 -147.3(5)
C11 Li N5 C27 54.1(7)
N2 Li N5 C26 -92.3(4)
C19 Li N5 C26 67.9(4)
C18 Li N5 C26 38.2(4)
C11 Li N5 C26 -120.5(4)
C33 Si1 N7 Si2 -46.9(3)
C34 Si1 N7 Si2 75.1(3)
C35 Si1 N7 Si2 -167.0(2)
Yb Si1 N7 Si2 -177.7(3)
C33 Si1 N7 Yb 130.9(2)
C34 Si1 N7 Yb -107.2(2)
C35 Si1 N7 Yb 10.7(3)
C38 Si2 N7 Si1 91.6(3)
C36 Si2 N7 Si1 -148.9(3)
C37 Si2 N7 Si1 -30.2(3)
Yb Si2 N7 Si1 177.5(4)
C38 Si2 N7 Yb -85.9(3)
C36 Si2 N7 Yb 33.5(3)
C37 Si2 N7 Yb 152.3(2)
N8 Yb N7 Si1 51.9(2)
N1 Yb N7 Si1 -174.89(16)
N4 Yb N7 Si1 -79.28(19)
C1 Yb N7 Si1 -153.34(17)
C17 Yb N7 Si1 -84.2(2)
Si3 Yb N7 Si1 73.23(16)
Si4 Yb N7 Si1 26.9(2)
Si2 Yb N7 Si1 -177.7(3)
N8 Yb N7 Si2 -130.41(19)
N1 Yb N7 Si2 2.8(2)
N4 Yb N7 Si2 98.4(2)
C1 Yb N7 Si2 24.3(2)
C17 Yb N7 Si2 93.4(2)
Si3 Yb N7 Si2 -109.12(18)
Si1 Yb N7 Si2 177.7(3)
Si4 Yb N7 Si2 -155.46(13)
C41 Si3 N8 Si4 72.6(3)
C40 Si3 N8 Si4 -51.3(3)
C39 Si3 N8 Si4 -168.9(2)
Yb Si3 N8 Si4 -177.5(3)
C41 Si3 N8 Yb -109.9(3)
C40 Si3 N8 Yb 126.2(2)
C39 Si3 N8 Yb 8.7(3)
C42 Si4 N8 Si3 -136.6(3)
C43 Si4 N8 Si3 102.9(3)
C44 Si4 N8 Si3 -16.3(4)
Yb Si4 N8 Si3 177.3(4)
C42 Si4 N8 Yb 46.1(3)
C43 Si4 N8 Yb -74.4(3)
C44 Si4 N8 Yb 166.4(3)
N7 Yb N8 Si3 48.9(2)
N1 Yb N8 Si3 -86.47(19)
N4 Yb N8 Si3 178.30(16)
C1 Yb N8 Si3 -99.2(2)
C17 Yb N8 Si3 -163.43(17)
Si1 Yb N8 Si3 70.92(17)
Si4 Yb N8 Si3 -177.5(3)
Si2 Yb N8 Si3 23.2(2)
N7 Yb N8 Si4 -133.62(19)
N1 Yb N8 Si4 91.0(2)
N4 Yb N8 Si4 -4.2(2)
C1 Yb N8 Si4 78.3(2)
C17 Yb N8 Si4 14.1(2)
Si3 Yb N8 Si4 177.5(3)
Si1 Yb N8 Si4 -111.58(19)
Si2 Yb N8 Si4 -159.30(14)
C8 N1 C1 C2 -1.6(5)
Yb N1 C1 C2 171.1(3)
C8 N1 C1 Yb -172.7(5)
N7 Yb C1 C2 -136.6(7)
N8 Yb C1 C2 15.4(8)
N1 Yb C1 C2 -17.6(6)
N4 Yb C1 C2 119.0(8)
C17 Yb C1 C2 95.5(7)
Si3 Yb C1 C2 -20.7(8)
Si1 Yb C1 C2 -152.1(7)
Si4 Yb C1 C2 43.2(8)
Si2 Yb C1 C2 -126.8(7)
N7 Yb C1 N1 -119.0(3)
N8 Yb C1 N1 33.0(4)
N4 Yb C1 N1 136.5(4)
C17 Yb C1 N1 113.1(4)
Si3 Yb C1 N1 -3.1(4)
Si1 Yb C1 N1 -134.6(3)
Si4 Yb C1 N1 60.8(4)
Si2 Yb C1 N1 -109.2(3)
N1 C1 C2 C3 2.2(5)
Yb C1 C2 C3 14.1(9)
N1 C1 C2 C9 -175.3(4)
Yb C1 C2 C9 -163.4(5)
C1 C2 C3 C4 179.5(5)
C9 C2 C3 C4 -2.9(8)
C1 C2 C3 C8 -1.9(5)
C9 C2 C3 C8 175.7(4)
C8 C3 C4 C5 0.8(6)
C2 C3 C4 C5 179.3(5)
C3 C4 C5 C6 -0.9(7)
C4 C5 C6 C7 -0.5(8)
C5 C6 C7 C8 1.9(7)
C1 N1 C8 C7 179.4(4)
Yb N1 C8 C7 8.9(7)
C1 N1 C8 C3 0.3(5)
Yb N1 C8 C3 -170.3(3)
C6 C7 C8 N1 178.9(4)
C6 C7 C8 C3 -2.0(6)
C4 C3 C8 N1 179.9(4)
C2 C3 C8 N1 1.0(5)
C4 C3 C8 C7 0.6(6)
C2 C3 C8 C7 -178.2(4)
C1 C2 C9 C10 54.8(7)
C3 C2 C9 C10 -122.2(5)
C11 N2 C10 C9 -94.0(5)
Li N2 C10 C9 119.4(5)
C2 C9 C10 N2 -68.0(5)
C10 N2 C11 C12 178.0(4)
Li N2 C11 C12 -28.9(5)
C10 N2 C11 Li -153.1(5)
N5 Li C11 N2 90.9(5)
C19 Li C11 N2 -109.9(11)
C18 Li C11 N2 -14.0(9)
N2 Li C11 C12 155.2(5)
N5 Li C11 C12 -113.9(5)
C19 Li C11 C12 45.3(11)
C18 Li C11 C12 141.2(10)
C15 N3 C12 C13 1.0(5)
C16 N3 C12 C13 177.1(4)
C15 N3 C12 C11 -179.5(4)
C16 N3 C12 C11 -3.4(7)
N2 C11 C12 N3 154.4(4)
Li C11 C12 N3 134.2(4)
N2 C11 C12 C13 -26.2(7)
Li C11 C12 C13 -46.4(5)
N3 C12 C13 C14 -1.0(5)
C11 C12 C13 C14 179.6(4)
C12 C13 C14 C15 0.5(6)
C12 N3 C15 C14 -0.7(6)
C16 N3 C15 C14 -176.9(5)
C13 C14 C15 N3 0.1(6)
C24 N4 C17 C18 0.8(5)
Yb N4 C17 C18 -176.9(3)
C24 N4 C17 Yb 177.7(4)
N7 Yb C17 C18 18.7(8)
N8 Yb C17 C18 -124.3(7)
N1 Yb C17 C18 128.1(7)
N4 Yb C17 C18 6.3(6)
C1 Yb C17 C18 106.8(7)
Si3 Yb C17 C18 -133.8(7)
Si1 Yb C17 C18 -14.6(8)
Si4 Yb C17 C18 -118.4(7)
Si2 Yb C17 C18 49.7(8)
N7 Yb C17 N4 12.4(4)
N8 Yb C17 N4 -130.7(3)
N1 Yb C17 N4 121.8(3)
C1 Yb C17 N4 100.4(3)
Si3 Yb C17 N4 -140.2(3)
Si1 Yb C17 N4 -20.9(3)
Si4 Yb C17 N4 -124.7(3)
Si2 Yb C17 N4 43.4(3)
N4 C17 C18 C19 -0.6(5)
Yb C17 C18 C19 -5.0(9)
N4 C17 C18 C25 178.2(4)
Yb C17 C18 C25 173.9(5)
N4 C17 C18 Li -71.5(4)
Yb C17 C18 Li -75.9(8)
N2 Li C18 C17 -39.3(6)
N5 Li C18 C17 -141.3(4)
C19 Li C18 C17 102.0(4)
C11 Li C18 C17 -30.8(11)
N2 Li C18 C19 -141.3(6)
N5 Li C18 C19 116.7(4)
C11 Li C18 C19 -132.9(10)
N2 Li C18 C25 91.9(6)
N5 Li C18 C25 -10.1(4)
C19 Li C18 C25 -126.8(4)
C11 Li C18 C25 100.4(10)
C17 C18 C19 C20 -178.4(5)
C25 C18 C19 C20 2.8(8)
Li C18 C19 C20 -82.7(5)
C17 C18 C19 C24 0.2(5)
C25 C18 C19 C24 -178.6(4)
Li C18 C19 C24 96.0(3)
C17 C18 C19 Li -95.7(4)
C25 C18 C19 Li 85.4(5)
N2 Li C19 C20 -149.0(9)
N5 Li C19 C20 73.6(4)
C18 Li C19 C20 135.0(4)
C11 Li C19 C20 -86.6(11)
N2 Li C19 C18 76.0(10)
N5 Li C19 C18 -61.4(4)
C11 Li C19 C18 138.4(11)
N2 Li C19 C24 -28.4(10)
N5 Li C19 C24 -165.9(4)
C18 Li C19 C24 -104.4(4)
C11 Li C19 C24 33.9(11)
C18 C19 C20 C21 177.9(5)
C24 C19 C20 C21 -0.6(7)
Li C19 C20 C21 102.0(5)
C19 C20 C21 C22 -0.6(8)
C20 C21 C22 C23 1.1(9)
C21 C22 C23 C24 -0.4(8)
C17 N4 C24 C23 176.9(4)
Yb N4 C24 C23 -6.1(7)
C17 N4 C24 C19 -0.6(4)
Yb N4 C24 C19 176.4(3)
C22 C23 C24 N4 -178.1(4)
C22 C23 C24 C19 -0.9(7)
C20 C19 C24 N4 179.1(4)
C18 C19 C24 N4 0.2(5)
Li C19 C24 N4 79.6(4)
C20 C19 C24 C23 1.4(6)
C18 C19 C24 C23 -177.5(4)
Li C19 C24 C23 -98.1(5)
C17 C18 C25 C26 91.3(6)
C19 C18 C25 C26 -90.1(6)
Li C18 C25 C26 -19.6(5)
C27 N5 C26 C25 121.3(4)
Li N5 C26 C25 -63.1(5)
C18 C25 C26 N5 54.5(5)
C26 N5 C27 C28 -174.6(4)
Li N5 C27 C28 11.3(8)
C31 N6 C28 C29 0.5(5)
C32 N6 C28 C29 -179.5(5)
C31 N6 C28 C27 -174.7(4)
C32 N6 C28 C27 5.2(8)
N5 C27 C28 C29 19.6(8)
N5 C27 C28 N6 -166.6(4)
N6 C28 C29 C30 -0.1(6)
C27 C28 C29 C30 174.4(5)
C28 C29 C30 C31 -0.3(7)
C29 C30 C31 N6 0.6(7)
C28 N6 C31 C30 -0.7(6)
C32 N6 C31 C30 179.4(5)

loop_
_platon_squeeze_void_nr
_platon_squeeze_void_average_x
_platon_squeeze_void_average_y
_platon_squeeze_void_average_z
_platon_squeeze_void_volume
_platon_squeeze_void_count_electrons
_platon_squeeze_void_content
1 0.000 0.000 0.500 289 11 ' '
2 0.500 0.500 0.000 289 11 ' '
3 0.903 0.151 0.794 16 0 ' '
4 0.700 0.237 0.378 21 1 ' '
5 0.200 0.263 0.878 21 1 ' '
6 0.398 0.250 0.204 7 0 ' '
7 0.898 0.251 0.703 7 0 ' '
8 0.403 0.349 0.295 16 0 ' '
9 0.597 0.651 0.706 16 0 ' '
10 0.799 0.737 0.122 21 1 ' '
11 0.102 0.750 0.296 7 0 ' '
12 0.299 0.763 0.622 21 1 ' '
13 0.602 0.751 0.797 7 0 ' '
14 0.097 0.848 0.205 16 0 ' '
